data_7000063
loop_
_publ_author_name
'Siegfried, Liselotte'
'Comparone, Antonio'
'Neuburger, Markus'
'Kaden, Thomas A.'

_publ_section_title
;
 Selective metal promoted hydrolysis of nitrile groups in the side
 chain of tetraazamacrocyclic Cu2+-complexes.
;
_journal_issue 1
_journal_name_full 'Dalton transactions (Cambridge, England : 2003)'
_journal_page_first 30
_journal_page_last 36
_journal_paper_doi 10.1039/b412857p
_journal_year 2005
_chemical_absolute_configuration unk
_chemical_compound_source
;
?
;
_chemical_formula_moiety ' [ Cu(C18 H36 N6 O1)] (ClO4)2 '
_chemical_formula_sum 'C18 H36 Cl2 Cu N6 O9'
_chemical_formula_weight 614.97
_chemical_name_systematic
;
?
;
_space_group_IT_number 19
_symmetry_cell_setting orthorhombic
_symmetry_space_group_name_Hall 'P 2ac 2ab'
_symmetry_space_group_name_H-M 'P 21 21 21'
_atom_sites_solution_hydrogens geom
_atom_sites_solution_primary direct
_audit_creation_date 04-07-22
_audit_creation_method CRYSTALS_ver_12.20
_cell_angle_alpha 90
_cell_angle_beta 90
_cell_angle_gamma 90
_cell_formula_units_Z 4
_cell_length_a 9.4996(11)
_cell_length_b 12.3999(15)
_cell_length_c 21.391(2)
_cell_measurement_reflns_used 2163
_cell_measurement_temperature 173
_cell_measurement_theta_max 25
_cell_measurement_theta_min 3
_cell_volume 2519.7(5)
_computing_cell_refinement
;
EvalCCD
A. J. M. Duisenberg. Reflections on Area Detectors. Thesis, Utrecht, 1998
;
_computing_data_collection
;
COLLECT (Nonius BV, 1997)
;
_computing_data_reduction
;
EvalCCD
A. J. M. Duisenberg. Reflections on Area Detectors. Thesis, Utrecht, 1998
;
_computing_molecular_graphics
;
CAMERON (Watkin et al 1996)
;
_computing_publication_material
;
CRYSTALS (Watkin et al 2003)
;
_computing_structure_refinement
;
CRYSTALS (Watkin et al 2003)
;
_computing_structure_solution
;
SIR92 (Altomare et al, 1994)
;
_diffrn_ambient_temperature 173
_diffrn_measured_fraction_theta_full 0.996
_diffrn_measured_fraction_theta_max 0.996
_diffrn_measurement_device_type
;
Nonius Kappa CCD
;
_diffrn_measurement_method '\f & \w scans'
_diffrn_radiation_monochromator graphite
_diffrn_radiation_type 'Mo K\a'
_diffrn_radiation_wavelength 0.71073
_diffrn_reflns_av_R_equivalents 0.15
_diffrn_reflns_limit_h_max 11
_diffrn_reflns_limit_h_min -10
_diffrn_reflns_limit_k_max 10
_diffrn_reflns_limit_k_min -14
_diffrn_reflns_limit_l_max 25
_diffrn_reflns_limit_l_min -25
_diffrn_reflns_number 13644
_diffrn_reflns_theta_full 25.011
_diffrn_reflns_theta_max 25.011
_diffrn_reflns_theta_min 3.286
_diffrn_standards_decay_% 0.00
_diffrn_standards_interval_count 0
_diffrn_standards_interval_time 0
_diffrn_standards_number 0
_exptl_absorpt_coefficient_mu 1.139
_exptl_absorpt_correction_T_max 0.87
_exptl_absorpt_correction_T_min 0.80
_exptl_absorpt_correction_type multi-scan
_exptl_absorpt_process_details
;
Denzo/Scalepack (Otwinowski & Minor, 1996)
;
_exptl_crystal_colour ' blue '
_exptl_crystal_density_diffrn 1.621
_exptl_crystal_description ' plate '
_exptl_crystal_F_000 1284
_exptl_crystal_size_max 0.24
_exptl_crystal_size_mid 0.20
_exptl_crystal_size_min 0.12
_refine_diff_density_max 1.76
_refine_diff_density_min -1.66
_refine_ls_abs_structure_details 'Flack, 0 Friedel-pairs'
_refine_ls_abs_structure_Flack 0.51(3)
_refine_ls_extinction_method None
_refine_ls_goodness_of_fit_ref 1.0765
_refine_ls_hydrogen_treatment mixed
_refine_ls_matrix_type full
_refine_ls_number_parameters 326
_refine_ls_number_reflns 3319
_refine_ls_number_restraints 0
_refine_ls_R_factor_all 0.0617
_refine_ls_R_factor_gt 0.0609
_refine_ls_shift/su_max 0.003699
_refine_ls_structure_factor_coef F
_refine_ls_weighting_details
;
Method, part 1, Chebychev polynomial, (Watkin, 1994, Prince, 1982)
[weight] = 1.0/[A~0~*T~0~(x)+A~1~*T~1~(x) ... +A~n-1~]*T~n-1~(x)]
where A~i~ are the Chebychev coefficients listed below and x= Fcalc/Fmax
Method = Robust Weighting (Prince, 1982)
W = [weight] * [1-(deltaF/6*sigmaF)^2^]^2^
A~i~ are:
4.86 -9.16 4.13 -3.28
;
_refine_ls_weighting_scheme calc
_refine_ls_wR_factor_all 0.0636
_refine_ls_wR_factor_gt 0.0631
_refine_ls_wR_factor_ref 0.0631
_reflns_limit_h_max 11
_reflns_limit_h_min -11
_reflns_limit_k_max 14
_reflns_limit_k_min 0
_reflns_limit_l_max 25
_reflns_limit_l_min 0
_reflns_number_gt 3319
_reflns_number_total 4394
_reflns_threshold_expression I>3.00u(I)
_cod_data_source_file b412857p.txt
_cod_data_source_block ccdc248567
_cod_depositor_comments
;
The following automatic conversions were performed:
'_symmetry_cell_setting' value 'Orthorhombic' changed to 'orthorhombic'
according to '/home/saulius/struct/CIF-dictionaries/cif_core.dic'
dictionary named 'cif_core.dic' version 2.4.1 from 2010-06-29.

Automatic conversion script
Id: cif_fix_enum 1527 2010-12-29 10:47:43Z saulius 
;
_cod_original_sg_symbol_H-M 'P 21 21 21 '
_cod_original_formula_sum ' C18 H36 Cl2 Cu1 N6 O9 '
_cod_database_code 7000063

loop_
_symmetry_equiv_pos_as_xyz
x,y,z
x+1/2,-y+1/2,-z
-x,y+1/2,-z+1/2
-x+1/2,-y,z+1/2

loop_
_atom_site_label
_atom_site_type_symbol
_atom_site_fract_x
_atom_site_fract_y
_atom_site_fract_z
_atom_site_U_iso_or_equiv
_atom_site_occupancy
_atom_site_adp_type
_atom_site_refinement_flags_posn
_atom_site_refinement_flags_adp
_atom_site_refinement_flags_occupancy
_atom_site_disorder_assembly
_atom_site_disorder_group
_atom_site_attached_hydrogens
Cu1 Cu 0.04847(8) 0.03237(6) 0.11939(4) 0.0298 1.0000 Uani . . . . . .
N1 N -0.1256(7) 0.0005(5) 0.0613(3) 0.0394 1.0000 Uani . . . . . .
N2 N -0.0943(6) 0.0809(4) 0.1866(3) 0.0305 1.0000 Uani . . . . . .
N3 N 0.2291(7) 0.0602(5) 0.1772(3) 0.0358 1.0000 Uani . . . . . .
N4 N 0.1796(7) 0.0595(5) 0.0452(3) 0.0401 1.0000 Uani . . . . . .
N5 N 0.0975(7) -0.2995(5) 0.0937(3) 0.0443 1.0000 Uani . . . . . .
N6 N 0.4355(10) -0.1898(7) 0.3245(4) 0.0658 1.0000 Uani . . . . . .
O1 O 0.0735(5) -0.1376(4) 0.1338(2) 0.0403 1.0000 Uani . . . . . .
C1 C -0.2524(7) 0.0182(7) 0.1030(4) 0.0445 1.0000 Uani . . . . . .
C2 C -0.2231(8) 0.1087(7) 0.1499(4) 0.0451 1.0000 Uani . . . . . .
C3 C -0.1297(9) -0.0080(7) 0.2313(4) 0.0470 1.0000 Uani . . . . . .
C4 C -0.0499(9) 0.1768(6) 0.2221(3) 0.0439 1.0000 Uani . . . . . .
C5 C 0.0887(8) 0.1711(7) 0.2538(4) 0.0436 1.0000 Uani . . . . . .
C6 C 0.2128(10) 0.1644(7) 0.2099(4) 0.0478 1.0000 Uani . . . . . .
C7 C 0.3502(8) 0.0701(7) 0.1315(4) 0.0435 1.0000 Uani . . . . . .
C8 C 0.3011(8) 0.1224(7) 0.0725(4) 0.0455 1.0000 Uani . . . . . .
C9 C 0.2307(8) -0.0418(7) 0.0184(4) 0.0442 1.0000 Uani . . . . . .
C10 C 0.1207(9) 0.1280(7) -0.0065(4) 0.0449 1.0000 Uani . . . . . .
C11 C -0.0124(9) 0.0872(7) -0.0341(3) 0.0465 1.0000 Uani . . . . . .
C12 C -0.1359(9) 0.0850(7) 0.0115(4) 0.0469 1.0000 Uani . . . . . .
C13 C -0.1395(9) -0.1057(6) 0.0326(4) 0.0432 1.0000 Uani . . . . . .
C14 C -0.1187(9) -0.2041(7) 0.0729(4) 0.0462 1.0000 Uani . . . . . .
C15 C 0.0235(8) -0.2126(5) 0.1018(3) 0.0369 1.0000 Uani . . . . . .
C16 C 0.2547(8) -0.0316(7) 0.2209(3) 0.0365 1.0000 Uani . . . . . .
C17 C 0.3870(9) -0.0167(7) 0.2619(4) 0.0479 1.0000 Uani . . . . . .
C18 C 0.4135(9) -0.1134(7) 0.2972(4) 0.0477 1.0000 Uani . . . . . .
Cl1 Cl 0.02168(19) 0.41286(14) 0.09780(8) 0.0379 1.0000 Uani . . . . . .
Cl2 Cl 0.5059(2) -0.26104(15) 0.13141(10) 0.0462 1.0000 Uani . . . . . .
O2 O -0.0795(6) 0.4587(6) 0.1384(3) 0.0608 1.0000 Uani . . . . . .
O3 O -0.0291(9) 0.3099(5) 0.0777(3) 0.0788 1.0000 Uani . . . . . .
O4 O 0.1535(6) 0.4033(6) 0.1294(3) 0.0648 1.0000 Uani . . . . . .
O5 O 0.0385(6) 0.4806(5) 0.0437(2) 0.0504 1.0000 Uani . . . . . .
O6 O 0.3825(8) -0.3042(7) 0.1601(4) 0.0937 1.0000 Uani . . . . . .
O7 O 0.4801(11) -0.2080(9) 0.0753(4) 0.1097 1.0000 Uani . . . . . .
O8 O 0.5949(7) -0.3482(5) 0.1187(4) 0.0724 1.0000 Uani . . . . . .
O9 O 0.5734(8) -0.1897(6) 0.1718(3) 0.0750 1.0000 Uani . . . . . .
H1 H 0.1939(7) -0.3050(5) 0.1122(3) 0.0516 1.0000 Uiso R . . . . .
H2 H 0.0584(7) -0.3609(5) 0.0688(3) 0.0516 1.0000 Uiso R . . . . .
H11 H -0.2722(7) -0.0491(7) 0.1272(4) 0.0658 1.0000 Uiso R . . . . .
H12 H -0.3360(7) 0.0366(7) 0.0766(4) 0.0658 1.0000 Uiso R . . . . .
H21 H -0.3051(8) 0.1193(7) 0.1786(4) 0.0580 1.0000 Uiso R . . . . .
H22 H -0.2054(8) 0.1766(7) 0.1260(4) 0.0580 1.0000 Uiso R . . . . .
H31 H -0.0435(9) -0.0270(7) 0.2557(4) 0.0582 1.0000 Uiso R . . . . .
H32 H -0.2061(9) 0.0151(7) 0.2605(4) 0.0582 1.0000 Uiso R . . . . .
H33 H -0.1618(9) -0.0724(7) 0.2070(4) 0.0582 1.0000 Uiso R . . . . .
H41 H -0.1237(9) 0.1915(6) 0.2543(3) 0.0549 1.0000 Uiso R . . . . .
H42 H -0.0459(9) 0.2384(6) 0.1919(3) 0.0549 1.0000 Uiso R . . . . .
H51 H 0.1003(8) 0.2366(7) 0.2806(4) 0.0524 1.0000 Uiso R . . . . .
H52 H 0.0892(8) 0.1052(7) 0.2808(4) 0.0524 1.0000 Uiso R . . . . .
H61 H 0.3011(10) 0.1785(7) 0.2341(4) 0.0640 1.0000 Uiso R . . . . .
H62 H 0.2008(10) 0.2212(7) 0.1772(4) 0.0640 1.0000 Uiso R . . . . .
H71 H 0.4278(8) 0.1128(7) 0.1511(4) 0.0522 1.0000 Uiso R . . . . .
H72 H 0.3857(8) -0.0035(7) 0.1205(4) 0.0522 1.0000 Uiso R . . . . .
H81 H 0.3793(8) 0.1277(7) 0.0414(4) 0.0566 1.0000 Uiso R . . . . .
H82 H 0.2668(8) 0.1963(7) 0.0832(4) 0.0566 1.0000 Uiso R . . . . .
H91 H 0.1479(8) -0.0821(7) 0.0015(4) 0.0550 1.0000 Uiso R . . . . .
H92 H 0.2771(8) -0.0855(7) 0.0518(4) 0.0550 1.0000 Uiso R . . . . .
H93 H 0.2995(8) -0.0279(7) -0.0161(4) 0.0550 1.0000 Uiso R . . . . .
H101 H 0.1000(9) 0.2008(7) 0.0113(4) 0.0536 1.0000 Uiso R . . . . .
H102 H 0.1929(9) 0.1349(7) -0.0403(4) 0.0536 1.0000 Uiso R . . . . .
H111 H -0.0372(9) 0.1338(7) -0.0706(3) 0.0614 1.0000 Uiso R . . . . .
H112 H 0.0042(9) 0.0117(7) -0.0487(3) 0.0614 1.0000 Uiso R . . . . .
H121 H -0.1395(9) 0.1568(7) 0.0327(4) 0.0594 1.0000 Uiso R . . . . .
H122 H -0.2251(9) 0.0732(7) -0.0124(4) 0.0594 1.0000 Uiso R . . . . .
H131 H -0.2353(9) -0.1094(6) 0.0134(4) 0.0473 1.0000 Uiso R . . . . .
H132 H -0.0665(9) -0.1103(6) -0.0010(4) 0.0473 1.0000 Uiso R . . . . .
H141 H -0.1910(9) -0.2014(7) 0.1068(4) 0.0568 1.0000 Uiso R . . . . .
H142 H -0.1339(9) -0.2700(7) 0.0468(4) 0.0568 1.0000 Uiso R . . . . .
H161 H 0.1708(8) -0.0434(7) 0.2483(3) 0.0498 1.0000 Uiso R . . . . .
H162 H 0.2710(8) -0.0973(7) 0.1947(3) 0.0498 1.0000 Uiso R . . . . .
H171 H 0.3690(9) 0.0448(7) 0.2911(4) 0.0554 1.0000 Uiso R . . . . .
H172 H 0.4705(9) 0.0002(7) 0.2352(4) 0.0554 1.0000 Uiso R . . . . .

loop_
_atom_site_aniso_label
_atom_site_aniso_U_11
_atom_site_aniso_U_22
_atom_site_aniso_U_33
_atom_site_aniso_U_23
_atom_site_aniso_U_13
_atom_site_aniso_U_12
Cu1 0.0318(4) 0.0267(4) 0.0309(4) -0.0008(4) -0.0008(4) -0.0018(4)
N1 0.040(3) 0.042(4) 0.037(3) -0.003(3) -0.001(3) -0.004(3)
N2 0.026(3) 0.027(3) 0.039(3) 0.001(3) 0.001(2) 0.005(2)
N3 0.040(4) 0.029(3) 0.038(3) -0.008(3) -0.002(3) -0.007(2)
N4 0.047(4) 0.045(4) 0.028(3) 0.001(3) 0.006(3) -0.007(3)
N5 0.035(3) 0.041(4) 0.057(4) -0.010(3) 0.002(3) -0.007(3)
N6 0.066(5) 0.061(5) 0.070(5) 0.006(4) -0.013(4) -0.011(4)
O1 0.041(3) 0.023(2) 0.057(3) -0.004(2) -0.011(2) 0.001(2)
C1 0.023(3) 0.059(5) 0.052(4) 0.008(4) 0.000(3) -0.006(4)
C2 0.033(4) 0.054(5) 0.049(4) 0.008(4) 0.005(3) 0.006(3)
C3 0.050(5) 0.047(5) 0.044(4) 0.007(3) 0.007(4) -0.007(4)
C4 0.053(5) 0.037(4) 0.041(4) -0.005(3) 0.000(4) 0.017(4)
C5 0.054(5) 0.041(4) 0.036(4) -0.004(3) 0.002(3) 0.004(4)
C6 0.063(6) 0.038(5) 0.043(4) -0.004(4) -0.002(4) -0.007(4)
C7 0.035(4) 0.054(4) 0.041(4) -0.003(4) 0.001(3) -0.001(3)
C8 0.036(4) 0.049(5) 0.051(5) 0.003(4) 0.009(3) -0.008(4)
C9 0.038(4) 0.044(5) 0.050(4) -0.004(4) 0.004(3) 0.005(4)
C10 0.046(5) 0.053(5) 0.036(4) 0.008(4) 0.004(4) -0.004(4)
C11 0.052(5) 0.048(4) 0.040(4) 0.004(4) -0.007(3) -0.001(4)
C12 0.053(5) 0.049(5) 0.038(4) 0.005(4) -0.010(4) -0.013(4)
C13 0.038(4) 0.040(4) 0.051(5) -0.005(4) -0.010(3) -0.012(3)
C14 0.037(4) 0.042(4) 0.060(5) 0.002(4) -0.009(4) -0.013(4)
C15 0.041(4) 0.026(3) 0.044(4) 0.003(3) 0.003(3) -0.007(3)
C16 0.036(4) 0.035(4) 0.039(4) 0.003(4) -0.005(3) -0.007(4)
C17 0.044(4) 0.039(4) 0.061(5) 0.003(4) -0.021(4) -0.004(4)
C18 0.044(5) 0.051(5) 0.047(5) 0.001(4) -0.014(3) 0.001(4)
Cl1 0.0440(11) 0.0344(8) 0.0352(8) -0.0035(7) 0.0019(7) -0.0020(8)
Cl2 0.0437(10) 0.0419(10) 0.0529(11) -0.0047(8) -0.0062(8) 0.0048(8)
O2 0.053(4) 0.075(4) 0.055(3) -0.020(3) 0.009(2) 0.000(3)
O3 0.112(6) 0.046(4) 0.079(4) -0.008(3) 0.003(5) -0.024(4)
O4 0.057(4) 0.087(5) 0.050(3) 0.011(4) -0.008(3) 0.019(3)
O5 0.052(3) 0.060(3) 0.040(3) 0.007(3) -0.001(3) -0.001(3)
O6 0.043(4) 0.100(6) 0.138(8) -0.007(6) 0.022(5) -0.024(4)
O7 0.128(8) 0.121(7) 0.080(5) 0.022(5) -0.038(6) 0.029(6)
O8 0.071(4) 0.049(3) 0.098(5) 0.005(4) 0.020(4) 0.009(3)
O9 0.077(5) 0.079(5) 0.069(4) -0.023(4) -0.001(4) -0.024(4)

loop_
_atom_type_symbol
_atom_type_scat_dispersion_real
_atom_type_scat_dispersion_imag
_atom_type_scat_Cromer_Mann_a1
_atom_type_scat_Cromer_Mann_b1
_atom_type_scat_Cromer_Mann_a2
_atom_type_scat_Cromer_Mann_b2
_atom_type_scat_Cromer_Mann_a3
_atom_type_scat_Cromer_Mann_b3
_atom_type_scat_Cromer_Mann_a4
_atom_type_scat_Cromer_Mann_b4
_atom_type_scat_Cromer_Mann_c
_atom_type_scat_source
'C   ' 0.0033 0.0016 2.3100 20.8439 1.0200 10.2075 1.5886 0.5687 0.8650 51.6512 0.2156 International_Tables_Vol_IV_Table_2.2B
'H   ' 0.0000 0.0000 0.4930 10.5109 0.3229 26.1257 0.1402 3.1424 0.0408 57.7998 0.0030 International_Tables_Vol_IV_Table_2.2B
'Cl  ' 0.1484 0.1585 11.4604 0.0104 7.1964 1.1662 6.2556 18.5194 1.6455 47.7784 -9.5574 International_Tables_Vol_IV_Table_2.2B
'Cu  ' 0.3201 1.2651 13.3380 3.5828 7.1676 0.2470 5.6158 11.3966 1.6735 64.8126 1.1910 International_Tables_Vol_IV_Table_2.2B
'N   ' 0.0061 0.0033 12.2126 0.0057 3.1322 9.8933 2.0125 28.9975 1.1663 0.5826 -11.5290 International_Tables_Vol_IV_Table_2.2B
'O   ' 0.0106 0.0060 3.0485 13.2771 2.2868 5.7011 1.5463 0.3239 0.8670 32.9089 0.2508 International_Tables_Vol_IV_Table_2.2B

loop_
_geom_angle_atom_site_label_1
_geom_angle_site_symmetry_1
_geom_angle_atom_site_label_2
_geom_angle_site_symmetry_2
_geom_angle_atom_site_label_3
_geom_angle_site_symmetry_3
_geom_angle
_geom_angle_publ_flag
N1 . Cu1 . N2 . 87.1(2) yes
N1 . Cu1 . N3 . 178.1(2) yes
N2 . Cu1 . N3 . 94.4(2) yes
N1 . Cu1 . N4 . 92.9(3) yes
N2 . Cu1 . N4 . 153.1(2) yes
N3 . Cu1 . N4 . 86.2(3) yes
N1 . Cu1 . O1 . 89.3(2) yes
N2 . Cu1 . O1 . 105.0(2) yes
N3 . Cu1 . O1 . 89.3(2) yes
N4 . Cu1 . O1 . 101.9(2) yes
N1 . Cu1 . C2 . 58.8(2) yes
N2 . Cu1 . C2 . 30.9(2) yes
N3 . Cu1 . C2 . 123.0(2) yes
N4 . Cu1 . C2 . 132.9(3) yes
O1 . Cu1 . C2 . 113.4(2) yes
N1 . Cu1 . C8 . 122.1(2) yes
N2 . Cu1 . C8 . 133.5(2) yes
N3 . Cu1 . C8 . 57.4(2) yes
N4 . Cu1 . C8 . 31.1(2) yes
O1 . Cu1 . C8 . 110.2(2) yes
C2 . Cu1 . C8 . 136.4(3) yes
Cu1 . N1 . C1 . 104.5(4) yes
Cu1 . N1 . C12 . 109.9(5) yes
C1 . N1 . C12 . 105.4(6) yes
Cu1 . N1 . C13 . 119.2(5) yes
C1 . N1 . C13 . 107.8(6) yes
C12 . N1 . C13 . 109.0(6) yes
Cu1 . N2 . C2 . 103.8(4) yes
Cu1 . N2 . C3 . 112.1(4) yes
C2 . N2 . C3 . 108.7(6) yes
Cu1 . N2 . C4 . 114.0(5) yes
C2 . N2 . C4 . 108.6(6) yes
C3 . N2 . C4 . 109.3(6) yes
Cu1 . N3 . C6 . 109.3(5) yes
Cu1 . N3 . C7 . 104.4(4) yes
C6 . N3 . C7 . 108.4(6) yes
Cu1 . N3 . C16 . 111.6(4) yes
C6 . N3 . C16 . 112.8(6) yes
C7 . N3 . C16 . 110.0(6) yes
Cu1 . N4 . C8 . 104.5(4) yes
Cu1 . N4 . C9 . 111.4(5) yes
C8 . N4 . C9 . 109.9(6) yes
Cu1 . N4 . C10 . 115.9(5) yes
C8 . N4 . C10 . 106.1(6) yes
C9 . N4 . C10 . 108.7(6) yes
C15 . N5 . H1 . 119.917 no
C15 . N5 . H2 . 120.082 no
H1 . N5 . H2 . 120.000 no
Cu1 . O1 . C15 . 127.7(5) yes
N1 . C1 . C2 . 110.3(6) yes
N1 . C1 . H11 . 109.529 no
C2 . C1 . H11 . 107.772 no
N1 . C1 . H12 . 109.466 no
C2 . C1 . H12 . 110.267 no
H11 . C1 . H12 . 109.467 no
C1 . C2 . N2 . 108.9(6) yes
C1 . C2 . Cu1 . 76.6(4) yes
N2 . C2 . Cu1 . 45.3(3) yes
C1 . C2 . H21 . 110.891 no
N2 . C2 . H21 . 110.282 no
Cu1 . C2 . H21 . 153.835 no
C1 . C2 . H22 . 108.211 no
N2 . C2 . H22 . 108.993 no
Cu1 . C2 . H22 . 90.626 no
H21 . C2 . H22 . 109.467 no
N2 . C3 . H31 . 108.841 no
N2 . C3 . H32 . 110.600 no
H31 . C3 . H32 . 109.476 no
N2 . C3 . H33 . 108.953 no
H31 . C3 . H33 . 109.476 no
H32 . C3 . H33 . 109.476 no
N2 . C4 . C5 . 116.8(6) yes
N2 . C4 . H41 . 107.566 no
C5 . C4 . H41 . 108.373 no
N2 . C4 . H42 . 107.149 no
C5 . C4 . H42 . 107.340 no
H41 . C4 . H42 . 109.467 no
C4 . C5 . C6 . 114.3(7) yes
C4 . C5 . H51 . 108.668 no
C6 . C5 . H51 . 108.405 no
C4 . C5 . H52 . 107.900 no
C6 . C5 . H52 . 108.041 no
H51 . C5 . H52 . 109.467 no
C5 . C6 . N3 . 115.2(7) yes
C5 . C6 . H61 . 108.936 no
N3 . C6 . H61 . 108.051 no
C5 . C6 . H62 . 107.866 no
N3 . C6 . H62 . 107.267 no
H61 . C6 . H62 . 109.467 no
N3 . C7 . C8 . 110.1(6) yes
N3 . C7 . H71 . 109.329 no
C8 . C7 . H71 . 110.848 no
N3 . C7 . H72 . 109.469 no
C8 . C7 . H72 . 107.642 no
H71 . C7 . H72 . 109.467 no
N4 . C8 . C7 . 110.0(6) yes
N4 . C8 . Cu1 . 44.4(3) yes
C7 . C8 . Cu1 . 78.1(4) yes
N4 . C8 . H81 . 110.152 no
C7 . C8 . H81 . 111.045 no
Cu1 . C8 . H81 . 153.169 no
N4 . C8 . H82 . 108.235 no
C7 . C8 . H82 . 107.874 no
Cu1 . C8 . H82 . 90.254 no
H81 . C8 . H82 . 109.467 no
N4 . C9 . H91 . 108.087 no
N4 . C9 . H92 . 109.293 no
H91 . C9 . H92 . 109.476 no
N4 . C9 . H93 . 111.007 no
H91 . C9 . H93 . 109.476 no
H92 . C9 . H93 . 109.476 no
N4 . C10 . C11 . 114.7(7) yes
N4 . C10 . H101 . 107.680 no
C11 . C10 . H101 . 106.914 no
N4 . C10 . H102 . 108.948 no
C11 . C10 . H102 . 109.043 no
H101 . C10 . H102 . 109.467 no
C10 . C11 . C12 . 114.1(6) yes
C10 . C11 . H111 . 108.345 no
C12 . C11 . H111 . 109.172 no
C10 . C11 . H112 . 108.024 no
C12 . C11 . H112 . 107.705 no
H111 . C11 . H112 . 109.467 no
C11 . C12 . N1 . 114.6(7) yes
C11 . C12 . H121 . 107.446 no
N1 . C12 . H121 . 107.564 no
C11 . C12 . H122 . 109.155 no
N1 . C12 . H122 . 108.480 no
H121 . C12 . H122 . 109.467 no
N1 . C13 . C14 . 118.6(7) yes
N1 . C13 . H131 . 107.284 no
C14 . C13 . H131 . 108.434 no
N1 . C13 . H132 . 106.961 no
C14 . C13 . H132 . 105.865 no
H131 . C13 . H132 . 109.467 no
C13 . C14 . C15 . 114.4(6) yes
C13 . C14 . H141 . 107.316 no
C15 . C14 . H141 . 108.897 no
C13 . C14 . H142 . 108.929 no
C15 . C14 . H142 . 107.745 no
H141 . C14 . H142 . 109.467 no
C14 . C15 . N5 . 119.6(7) yes
C14 . C15 . O1 . 121.3(7) yes
N5 . C15 . O1 . 119.1(7) yes
N3 . C16 . C17 . 113.4(6) yes
N3 . C16 . H161 . 110.450 no
C17 . C16 . H161 . 109.364 no
N3 . C16 . H162 . 107.225 no
C17 . C16 . H162 . 106.824 no
H161 . C16 . H162 . 109.467 no
C16 . C17 . C18 . 109.9(7) yes
C16 . C17 . H171 . 107.903 no
C18 . C17 . H171 . 109.745 no
C16 . C17 . H172 . 110.161 no
C18 . C17 . H172 . 109.621 no
H171 . C17 . H172 . 109.467 no
C17 . C18 . N6 . 179.2(10) yes
O2 . Cl1 . O3 . 108.3(4) yes
O2 . Cl1 . O4 . 109.8(4) yes
O3 . Cl1 . O4 . 111.4(5) yes
O2 . Cl1 . O5 . 109.6(4) yes
O3 . Cl1 . O5 . 108.5(4) yes
O4 . Cl1 . O5 . 109.3(4) yes
O6 . Cl2 . O7 . 113.8(6) yes
O6 . Cl2 . O8 . 106.9(5) yes
O7 . Cl2 . O8 . 107.7(6) yes
O6 . Cl2 . O9 . 110.5(5) yes
O7 . Cl2 . O9 . 108.4(6) yes
O8 . Cl2 . O9 . 109.4(5) yes

loop_
_geom_bond_atom_site_label_1
_geom_bond_site_symmetry_1
_geom_bond_atom_site_label_2
_geom_bond_site_symmetry_2
_geom_bond_distance
_geom_bond_publ_flag
Cu1 . N1 . 2.105(6) yes
Cu1 . N2 . 2.066(6) yes
Cu1 . N3 . 2.143(6) yes
Cu1 . N4 . 2.046(6) yes
Cu1 . O1 . 2.143(5) yes
Cu1 . C2 . 2.824(8) yes
Cu1 . C8 . 2.830(8) yes
N1 . C1 . 1.514(9) yes
N1 . C12 . 1.497(10) yes
N1 . C13 . 1.459(10) yes
N2 . C2 . 1.493(10) yes
N2 . C3 . 1.497(9) yes
N2 . C4 . 1.472(9) yes
N3 . C6 . 1.477(10) yes
N3 . C7 . 1.515(10) yes
N3 . C16 . 1.493(10) yes
N4 . C8 . 1.510(10) yes
N4 . C9 . 1.464(10) yes
N4 . C10 . 1.502(10) yes
N5 . C15 . 1.299(9) yes
N5 . H1 . 1.000 no
N5 . H2 . 1.000 no
N6 . C18 . 1.132(11) yes
O1 . C15 . 1.248(8) yes
C1 . C2 . 1.532(11) yes
C1 . H11 . 1.000 no
C1 . H12 . 1.000 no
C2 . H21 . 1.000 no
C2 . H22 . 1.000 no
C3 . H31 . 1.000 no
C3 . H32 . 1.000 no
C3 . H33 . 1.000 no
C4 . C5 . 1.484(11) yes
C4 . H41 . 1.000 no
C4 . H42 . 1.000 no
C5 . C6 . 1.509(12) yes
C5 . H51 . 1.000 no
C5 . H52 . 1.000 no
C6 . H61 . 1.000 no
C6 . H62 . 1.000 no
C7 . C8 . 1.493(11) yes
C7 . H71 . 1.000 no
C7 . H72 . 1.000 no
C8 . H81 . 1.000 no
C8 . H82 . 1.000 no
C9 . H91 . 1.000 no
C9 . H92 . 1.000 no
C9 . H93 . 1.000 no
C10 . C11 . 1.484(11) yes
C10 . H101 . 1.000 no
C10 . H102 . 1.000 no
C11 . C12 . 1.526(12) yes
C11 . H111 . 1.000 no
C11 . H112 . 1.000 no
C12 . H121 . 1.000 no
C12 . H122 . 1.000 no
C13 . C14 . 1.507(12) yes
C13 . H131 . 1.000 no
C13 . H132 . 1.000 no
C14 . C15 . 1.489(10) yes
C14 . H141 . 1.000 no
C14 . H142 . 1.000 no
C16 . C17 . 1.545(10) yes
C16 . H161 . 1.000 no
C16 . H162 . 1.000 no
C17 . C18 . 1.439(12) yes
C17 . H171 . 1.000 no
C17 . H172 . 1.000 no
Cl1 . O2 . 1.414(6) yes
Cl1 . O3 . 1.431(7) yes
Cl1 . O4 . 1.428(6) yes
Cl1 . O5 . 1.438(5) yes
Cl2 . O6 . 1.426(7) yes
Cl2 . O7 . 1.391(8) yes
Cl2 . O8 . 1.399(6) yes
Cl2 . O9 . 1.392(7) yes
